data_1502667
loop_
_publ_author_name
'Beer, Michael L.'
'Lemon, Jennifer'
'Valliant, John F.'

_publ_contact_author 'John F. Valliant'
_publ_section_title
;
 Preparation and evaluation of carborane analogues of tamoxifen.
;
_journal_issue 22
_journal_name_full 'Journal of medicinal chemistry'
_journal_page_first 8012
_journal_page_last 8020
_journal_paper_doi 10.1021/jm100758j
_journal_volume 53
_journal_year 2010
_chemical_formula_moiety 'C18 H26 B10 O'
_chemical_formula_sum 'C18 H26 B10 O'
_chemical_formula_weight 366.49
_chemical_name_systematic
;
 ?
;
_space_group_IT_number 14
_symmetry_cell_setting monoclinic
_symmetry_space_group_name_Hall '-P 2yn'
_symmetry_space_group_name_H-M 'P 1 21/n 1'
_atom_sites_solution_hydrogens geom
_atom_sites_solution_primary direct
_atom_sites_solution_secondary difmap
_audit_creation_method SHELXL-97
_cell_angle_alpha 90.00
_cell_angle_beta 95.656(3)
_cell_angle_gamma 90.00
_cell_formula_units_Z 4
_cell_length_a 17.7571(9)
_cell_length_b 6.5335(4)
_cell_length_c 18.0351(12)
_cell_measurement_reflns_used 3076
_cell_measurement_temperature 173(2)
_cell_measurement_theta_max 67.68
_cell_measurement_theta_min 3.33
_cell_volume 2082.2(2)
_computing_cell_refinement 'Bruker SMART'
_computing_data_collection 'Bruker SMART'
_computing_data_reduction 'Bruker SAINT'
_computing_molecular_graphics 'Bruker SHELXTL'
_computing_publication_material 'Bruker SHELXTL'
_computing_structure_refinement 'SHELXL-97 (Sheldrick, 1997)'
_computing_structure_solution 'SHELXS-97 (Sheldrick, 1990)'
_diffrn_ambient_temperature 173(2)
_diffrn_measured_fraction_theta_full 0.978
_diffrn_measured_fraction_theta_max 0.978
_diffrn_measurement_device_type 'CCD area detector'
_diffrn_measurement_method 'phi and omega scans'
_diffrn_radiation_monochromator graphite
_diffrn_radiation_source 'fine-focus sealed tube'
_diffrn_radiation_type CuK\a
_diffrn_radiation_wavelength 1.54178
_diffrn_reflns_av_R_equivalents 0.0371
_diffrn_reflns_av_sigmaI/netI 0.0350
_diffrn_reflns_limit_h_max 21
_diffrn_reflns_limit_h_min -19
_diffrn_reflns_limit_k_max 7
_diffrn_reflns_limit_k_min -7
_diffrn_reflns_limit_l_max 19
_diffrn_reflns_limit_l_min -21
_diffrn_reflns_number 12758
_diffrn_reflns_theta_full 68.25
_diffrn_reflns_theta_max 68.25
_diffrn_reflns_theta_min 3.33
_exptl_absorpt_coefficient_mu 0.452
_exptl_absorpt_correction_T_max 0.987
_exptl_absorpt_correction_T_min 0.867
_exptl_absorpt_correction_type multi-scan
_exptl_absorpt_process_details SADABS
_exptl_crystal_colour colorless
_exptl_crystal_density_diffrn 1.169
_exptl_crystal_density_method 'not measured'
_exptl_crystal_description block
_exptl_crystal_F_000 768
_exptl_crystal_size_max 0.18
_exptl_crystal_size_mid 0.06
_exptl_crystal_size_min 0.03
_refine_diff_density_max 0.192
_refine_diff_density_min -0.252
_refine_diff_density_rms 0.034
_refine_ls_extinction_method none
_refine_ls_goodness_of_fit_ref 1.031
_refine_ls_hydrogen_treatment mixed
_refine_ls_matrix_type full
_refine_ls_number_parameters 366
_refine_ls_number_reflns 3713
_refine_ls_number_restraints 0
_refine_ls_restrained_S_all 1.031
_refine_ls_R_factor_all 0.0563
_refine_ls_R_factor_gt 0.0406
_refine_ls_shift/su_max 0.000
_refine_ls_shift/su_mean 0.000
_refine_ls_structure_factor_coef Fsqd
_refine_ls_weighting_details 'calc w=1/[\s^2^(Fo^2^)+(0.0605P)^2^+0.3740P] where P=(Fo^2^+2Fc^2^)/3'
_refine_ls_weighting_scheme calc
_refine_ls_wR_factor_gt 0.1033
_refine_ls_wR_factor_ref 0.1138
_reflns_number_gt 2843
_reflns_number_total 3713
_reflns_threshold_expression >2sigma(I)
_cod_data_source_file jm100758j_si_002.cif
_cod_data_source_block beer080m
_cod_depositor_comments
;
The following automatic conversions were performed:

'_symmetry_cell_setting' value 'Monoclinic' changed to 'monoclinic'
according to /home/saulius/struct/CIF-dictionaries/cif_core.dic
dictionary named 'cif_core.dic' version 2.4.2 from 2011-04-26.

Automatic conversion script
Id: cif_fix_values 1715 2011-07-08 13:25:40Z adriana 
;
_cod_original_sg_symbol_H-M P2(1)/n
_cod_database_code 1502667

loop_
_symmetry_equiv_pos_as_xyz
'x, y, z'
'-x+1/2, y+1/2, -z+1/2'
'-x, -y, -z'
'x-1/2, -y-1/2, z-1/2'

loop_
_atom_site_label
_atom_site_type_symbol
_atom_site_fract_x
_atom_site_fract_y
_atom_site_fract_z
_atom_site_U_iso_or_equiv
_atom_site_adp_type
_atom_site_occupancy
_atom_site_symmetry_multiplicity
_atom_site_calc_flag
O1' O 1.00847(7) 0.2299(2) 0.43782(7) 0.0461(3) Uani 1 1 d
H1' H 1.0366(16) 0.330(4) 0.4206(15) 0.099(10) Uiso 1 1 d
B3 B 0.64192(10) 0.2742(3) 0.36764(10) 0.0298(4) Uani 1 1 d
H3 H 0.6710(9) 0.153(2) 0.4001(9) 0.036(4) Uiso 1 1 d
B4 B 0.65089(10) 0.5389(3) 0.24093(10) 0.0313(4) Uani 1 1 d
H4 H 0.6851(8) 0.569(2) 0.1947(8) 0.031(4) Uiso 1 1 d
B5 B 0.63476(10) 0.2825(3) 0.26877(10) 0.0314(4) Uani 1 1 d
H5 H 0.6589(9) 0.155(2) 0.2409(9) 0.035(4) Uiso 1 1 d
B6 B 0.66851(10) 0.6915(3) 0.32276(9) 0.0294(4) Uani 1 1 d
H6 H 0.7131(9) 0.807(2) 0.3312(8) 0.034(4) Uiso 1 1 d
B7 B 0.56949(10) 0.4303(3) 0.39823(10) 0.0304(4) Uani 1 1 d
H7 H 0.5497(8) 0.394(2) 0.4525(8) 0.028(4) Uiso 1 1 d
B8 B 0.58550(10) 0.6889(3) 0.37025(10) 0.0298(4) Uani 1 1 d
H8 H 0.5756(8) 0.816(2) 0.4053(8) 0.031(4) Uiso 1 1 d
B9 B 0.57826(10) 0.6955(3) 0.27105(10) 0.0313(4) Uani 1 1 d
H9 H 0.5602(9) 0.836(2) 0.2416(9) 0.036(4) Uiso 1 1 d
B10 B 0.55705(10) 0.4421(3) 0.23744(10) 0.0323(4) Uani 1 1 d
H10 H 0.5241(9) 0.416(2) 0.1841(9) 0.035(4) Uiso 1 1 d
B11 B 0.55177(10) 0.2786(3) 0.31636(10) 0.0324(4) Uani 1 1 d
H11 H 0.5150(9) 0.142(3) 0.3150(9) 0.041(4) Uiso 1 1 d
B12 B 0.51694(10) 0.5352(3) 0.31785(10) 0.0321(4) Uani 1 1 d
H12 H 0.4561(9) 0.569(2) 0.3187(9) 0.034(4) Uiso 1 1 d
C1' C 0.71498(8) 0.5449(2) 0.46695(8) 0.0280(3) Uani 1 1 d
C1 C 0.65945(8) 0.5257(2) 0.39740(8) 0.0273(3) Uani 1 1 d
C2 C 0.69480(9) 0.4398(2) 0.32095(8) 0.0280(3) Uani 1 1 d
H2 H 0.7495(9) 0.416(2) 0.3265(9) 0.034(4) Uiso 1 1 d
C2' C 0.79335(8) 0.4651(2) 0.45968(8) 0.0281(3) Uani 1 1 d
C3' C 0.84724(9) 0.5846(3) 0.42837(8) 0.0316(4) Uani 1 1 d
H3' H 0.8340(9) 0.730(3) 0.4121(9) 0.041(5) Uiso 1 1 d
C4' C 0.91917(9) 0.5100(3) 0.42066(9) 0.0348(4) Uani 1 1 d
H4' H 0.9567(10) 0.597(3) 0.3988(9) 0.041(5) Uiso 1 1 d
C5' C 0.93846(9) 0.3137(3) 0.44457(9) 0.0345(4) Uani 1 1 d
C6' C 0.88665(9) 0.1934(3) 0.47693(9) 0.0376(4) Uani 1 1 d
H6' H 0.9020(11) 0.055(3) 0.4937(10) 0.052(5) Uiso 1 1 d
C7' C 0.81471(9) 0.2689(3) 0.48383(9) 0.0345(4) Uani 1 1 d
H7' H 0.7791(9) 0.184(3) 0.5059(9) 0.037(4) Uiso 1 1 d
C9' C 0.69689(8) 0.6156(2) 0.53314(8) 0.0296(3) Uani 1 1 d
C10' C 0.75529(8) 0.6073(2) 0.59921(8) 0.0316(4) Uani 1 1 d
C11' C 0.81216(9) 0.7528(3) 0.61162(9) 0.0363(4) Uani 1 1 d
H11' H 0.8158(10) 0.863(3) 0.5749(10) 0.051(5) Uiso 1 1 d
C12' C 0.86374(10) 0.7437(3) 0.67462(9) 0.0421(4) Uani 1 1 d
H12' H 0.9027(11) 0.854(3) 0.6839(10) 0.052(5) Uiso 1 1 d
C13' C 0.85988(11) 0.5864(3) 0.72505(10) 0.0460(5) Uani 1 1 d
H13' H 0.8974(11) 0.583(3) 0.7677(12) 0.060(6) Uiso 1 1 d
C14' C 0.80310(12) 0.4410(3) 0.71397(10) 0.0496(5) Uani 1 1 d
H14' H 0.8014(12) 0.330(3) 0.7483(12) 0.067(6) Uiso 1 1 d
C15' C 0.75079(11) 0.4533(3) 0.65186(9) 0.0425(4) Uani 1 1 d
H15' H 0.7111(11) 0.350(3) 0.6448(10) 0.051(5) Uiso 1 1 d
C16' C 0.62275(9) 0.7057(3) 0.55285(9) 0.0356(4) Uani 1 1 d
H16B H 0.5803(10) 0.674(3) 0.5158(10) 0.041(5) Uiso 1 1 d
H16A H 0.6119(9) 0.642(3) 0.5999(10) 0.043(5) Uiso 1 1 d
C17' C 0.62751(12) 0.9369(3) 0.56541(11) 0.0448(5) Uani 1 1 d
H17C H 0.5784(12) 0.991(3) 0.5800(11) 0.061(6) Uiso 1 1 d
H17B H 0.6391(11) 1.007(3) 0.5175(12) 0.056(6) Uiso 1 1 d
H17A H 0.6683(13) 0.970(3) 0.6063(12) 0.071(6) Uiso 1 1 d

loop_
_atom_site_aniso_label
_atom_site_aniso_U_11
_atom_site_aniso_U_22
_atom_site_aniso_U_33
_atom_site_aniso_U_23
_atom_site_aniso_U_13
_atom_site_aniso_U_12
O1' 0.0297(7) 0.0563(8) 0.0526(8) -0.0035(6) 0.0054(6) 0.0087(6)
B3 0.0315(10) 0.0273(9) 0.0302(9) 0.0017(7) 0.0005(7) -0.0015(7)
B4 0.0325(10) 0.0341(10) 0.0268(9) 0.0012(7) 0.0007(7) 0.0005(7)
B5 0.0331(10) 0.0307(10) 0.0297(9) -0.0024(7) 0.0000(7) -0.0008(7)
B6 0.0322(10) 0.0284(9) 0.0273(9) 0.0016(7) 0.0022(7) -0.0002(7)
B7 0.0253(9) 0.0329(10) 0.0327(9) 0.0030(7) 0.0012(7) -0.0028(7)
B8 0.0294(10) 0.0298(10) 0.0296(9) 0.0013(7) 0.0001(7) 0.0023(7)
B9 0.0347(10) 0.0294(10) 0.0291(9) 0.0014(7) -0.0002(7) 0.0018(7)
B10 0.0330(10) 0.0335(10) 0.0293(9) -0.0009(7) -0.0026(7) 0.0002(7)
B11 0.0302(10) 0.0321(10) 0.0341(10) 0.0008(7) -0.0011(8) -0.0021(7)
B12 0.0273(10) 0.0348(10) 0.0336(10) 0.0017(8) -0.0005(7) 0.0010(7)
C1' 0.0273(8) 0.0286(8) 0.0280(8) 0.0033(6) 0.0018(6) -0.0025(6)
C1 0.0270(8) 0.0281(8) 0.0268(8) 0.0015(6) 0.0035(6) -0.0002(6)
C2 0.0275(8) 0.0294(8) 0.0271(8) 0.0003(6) 0.0025(6) 0.0010(6)
C2' 0.0264(8) 0.0334(8) 0.0242(7) -0.0009(6) 0.0001(6) -0.0001(6)
C3' 0.0296(8) 0.0349(9) 0.0298(8) 0.0011(7) 0.0002(6) -0.0006(7)
C4' 0.0281(8) 0.0447(10) 0.0318(8) 0.0012(7) 0.0042(6) -0.0040(7)
C5' 0.0264(8) 0.0449(10) 0.0314(8) -0.0062(7) -0.0004(6) 0.0038(7)
C6' 0.0355(9) 0.0375(10) 0.0390(9) 0.0033(7) -0.0006(7) 0.0054(7)
C7' 0.0306(9) 0.0369(9) 0.0357(9) 0.0059(7) 0.0014(7) -0.0006(7)
C9' 0.0290(8) 0.0322(8) 0.0276(8) 0.0025(6) 0.0030(6) -0.0038(6)
C10' 0.0307(9) 0.0376(9) 0.0265(8) -0.0008(6) 0.0032(6) -0.0002(7)
C11' 0.0343(9) 0.0447(10) 0.0302(8) 0.0018(7) 0.0045(7) -0.0048(7)
C12' 0.0336(9) 0.0582(12) 0.0341(9) -0.0025(8) 0.0009(7) -0.0094(8)
C13' 0.0405(10) 0.0659(13) 0.0298(9) 0.0006(8) -0.0051(8) 0.0013(9)
C14' 0.0606(13) 0.0509(12) 0.0355(10) 0.0116(8) -0.0046(8) -0.0036(9)
C15' 0.0517(11) 0.0420(10) 0.0325(9) 0.0043(7) -0.0018(8) -0.0111(8)
C16' 0.0311(9) 0.0490(10) 0.0272(8) 0.0000(7) 0.0058(7) 0.0000(7)
C17' 0.0454(11) 0.0488(12) 0.0405(10) -0.0078(9) 0.0055(9) 0.0092(9)

loop_
_atom_type_symbol
_atom_type_description
_atom_type_scat_dispersion_real
_atom_type_scat_dispersion_imag
_atom_type_scat_source
C C 0.0181 0.0091 'International Tables Vol C Tables 4.2.6.8 and 6.1.1.4'
H H 0.0000 0.0000 'International Tables Vol C Tables 4.2.6.8 and 6.1.1.4'
B B 0.0090 0.0039 'International Tables Vol C Tables 4.2.6.8 and 6.1.1.4'
O O 0.0492 0.0322 'International Tables Vol C Tables 4.2.6.8 and 6.1.1.4'

loop_
_geom_angle_atom_site_label_1
_geom_angle_atom_site_label_2
_geom_angle_atom_site_label_3
_geom_angle
C5' O1' H1' 106.3(18)
C2 B3 C1 57.70(9)
C2 B3 B11 104.20(12)
C1 B3 B11 105.67(12)
C2 B3 B7 103.89(12)
C1 B3 B7 58.37(9)
B11 B3 B7 60.39(10)
C2 B3 B5 58.27(9)
C1 B3 B5 105.83(12)
B11 B3 B5 60.19(10)
B7 B3 B5 108.23(13)
C2 B3 H3 118.1(8)
C1 B3 H3 117.3(8)
B11 B3 H3 130.8(8)
B7 B3 H3 125.0(8)
B5 B3 H3 123.2(8)
C2 B4 B9 104.27(12)
C2 B4 B10 104.16(12)
B9 B4 B10 60.55(10)
C2 B4 B5 58.33(9)
B9 B4 B5 108.33(13)
B10 B4 B5 59.93(10)
C2 B4 B6 58.79(9)
B9 B4 B6 59.82(10)
B10 B4 B6 108.39(13)
B5 B4 B6 108.23(12)
C2 B4 H4 118.2(8)
B9 B4 H4 127.1(8)
B10 B4 H4 128.6(8)
B5 B4 H4 120.0(8)
B6 B4 H4 117.6(8)
C2 B5 B3 58.86(9)
C2 B5 B10 104.28(12)
B3 B5 B10 108.28(13)
C2 B5 B11 104.26(12)
B3 B5 B11 59.69(10)
B10 B5 B11 60.46(10)
C2 B5 B4 58.45(9)
B3 B5 B4 108.32(12)
B10 B5 B4 59.96(10)
B11 B5 B4 108.29(13)
C2 B5 H5 117.9(8)
B3 B5 H5 116.8(8)
B10 B5 H5 129.4(8)
B11 B5 H5 126.7(8)
B4 B5 H5 120.7(8)
C2 B6 C1 57.65(9)
C2 B6 B9 103.78(12)
C1 B6 B9 105.50(12)
C2 B6 B8 103.95(12)
C1 B6 B8 58.60(9)
B9 B6 B8 60.26(10)
C2 B6 B4 58.17(9)
C1 B6 B4 105.61(12)
B9 B6 B4 59.80(10)
B8 B6 B4 107.91(13)
C2 B6 H6 118.1(8)
C1 B6 H6 116.2(8)
B9 B6 H6 131.9(8)
B8 B6 H6 124.3(8)
B4 B6 H6 124.5(8)
C1 B7 B3 60.10(9)
C1 B7 B11 106.47(12)
B3 B7 B11 59.70(10)
C1 B7 B12 105.47(12)
B3 B7 B12 107.81(12)
B11 B7 B12 60.25(10)
C1 B7 B8 58.81(9)
B3 B7 B8 108.34(12)
B11 B7 B8 108.12(13)
B12 B7 B8 59.60(10)
C1 B7 H7 117.8(8)
B3 B7 H7 117.2(8)
B11 B7 H7 124.9(8)
B12 B7 H7 128.4(8)
B8 B7 H7 122.0(8)
C1 B8 B6 59.87(9)
C1 B8 B12 105.32(12)
B6 B8 B12 107.85(12)
C1 B8 B9 106.12(12)
B6 B8 B9 59.78(10)
B12 B8 B9 60.11(10)
C1 B8 B7 58.35(9)
B6 B8 B7 107.87(12)
B12 B8 B7 59.87(10)
B9 B8 B7 107.91(12)
C1 B8 H8 118.6(8)
B6 B8 H8 118.0(8)
B12 B8 H8 127.6(8)
B9 B8 H8 125.1(8)
B7 B8 H8 121.8(8)
B4 B9 B6 60.38(10)
B4 B9 B8 108.13(12)
B6 B9 B8 59.96(10)
B4 B9 B12 107.63(13)
B6 B9 B12 107.76(12)
B8 B9 B12 59.81(10)
B4 B9 B10 59.86(10)
B6 B9 B10 108.29(12)
B8 B9 B10 108.04(12)
B12 B9 B10 59.93(10)
B4 B9 H9 121.6(8)
B6 B9 H9 118.2(9)
B8 B9 H9 119.7(8)
B12 B9 H9 124.1(8)
B10 B9 H9 124.9(8)
B5 B10 B4 60.11(10)
B5 B10 B12 107.53(12)
B4 B10 B12 107.33(12)
B5 B10 B11 59.77(10)
B4 B10 B11 107.85(12)
B12 B10 B11 60.04(10)
B5 B10 B9 107.71(12)
B4 B10 B9 59.59(10)
B12 B10 B9 59.82(10)
B11 B10 B9 107.97(12)
B5 B10 H10 121.5(8)
B4 B10 H10 120.4(8)
B12 B10 H10 123.2(8)
B11 B10 H10 123.0(8)
B9 B10 H10 121.3(8)
B3 B11 B5 60.12(10)
B3 B11 B7 59.90(10)
B5 B11 B7 107.78(12)
B3 B11 B12 107.70(12)
B5 B11 B12 107.36(13)
B7 B11 B12 59.91(10)
B3 B11 B10 108.06(12)
B5 B11 B10 59.76(10)
B7 B11 B10 107.95(13)
B12 B11 B10 59.83(10)
B3 B11 H11 120.1(9)
B5 B11 H11 121.2(8)
B7 B11 H11 121.6(8)
B12 B11 H11 123.6(9)
B10 B11 H11 122.8(8)
B8 B12 B7 60.53(10)
B8 B12 B9 60.08(10)
B7 B12 B9 108.41(12)
B8 B12 B10 108.51(13)
B7 B12 B10 108.14(13)
B9 B12 B10 60.25(10)
B8 B12 B11 108.55(12)
B7 B12 B11 59.84(10)
B9 B12 B11 108.39(13)
B10 B12 B11 60.13(10)
B8 B12 H12 120.0(8)
B7 B12 H12 120.0(8)
B9 B12 H12 122.3(8)
B10 B12 H12 123.3(8)
B11 B12 H12 121.9(8)
C9' C1' C2' 119.96(13)
C9' C1' C1 124.49(13)
C2' C1' C1 115.43(12)
C1' C1 C2 116.29(12)
C1' C1 B7 123.41(12)
C2 C1 B7 108.15(11)
C1' C1 B8 126.61(12)
C2 C1 B8 108.15(11)
B7 C1 B8 62.84(10)
C1' C1 B3 114.32(11)
C2 C1 B3 59.97(9)
B7 C1 B3 61.53(10)
B8 C1 B3 112.74(12)
C1' C1 B6 118.84(12)
C2 C1 B6 60.07(9)
B7 C1 B6 112.84(11)
B8 C1 B6 61.53(9)
B3 C1 B6 111.93(11)
C1 C2 B5 113.28(12)
C1 C2 B4 113.28(12)
B5 C2 B4 63.21(10)
C1 C2 B3 62.33(9)
B5 C2 B3 62.87(10)
B4 C2 B3 115.56(12)
C1 C2 B6 62.28(9)
B5 C2 B6 115.78(12)
B4 C2 B6 63.04(10)
B3 C2 B6 115.79(12)
C1 C2 H2 114.9(9)
B5 C2 H2 121.4(9)
B4 C2 H2 121.0(9)
B3 C2 H2 115.9(9)
B6 C2 H2 115.0(9)
C7' C2' C3' 117.66(14)
C7' C2' C1' 121.13(13)
C3' C2' C1' 121.21(13)
C4' C3' C2' 121.24(15)
C4' C3' H3' 119.3(10)
C2' C3' H3' 119.4(10)
C5' C4' C3' 119.73(15)
C5' C4' H4' 120.0(10)
C3' C4' H4' 120.3(10)
O1' C5' C6' 117.17(15)
O1' C5' C4' 122.62(15)
C6' C5' C4' 120.21(15)
C5' C6' C7' 119.56(16)
C5' C6' H6' 118.4(11)
C7' C6' H6' 122.0(11)
C6' C7' C2' 121.58(16)
C6' C7' H7' 118.9(10)
C2' C7' H7' 119.5(10)
C1' C9' C10' 118.95(13)
C1' C9' C16' 128.98(14)
C10' C9' C16' 112.06(12)
C11' C10' C15' 118.34(15)
C11' C10' C9' 122.52(14)
C15' C10' C9' 119.08(14)
C10' C11' C12' 120.88(16)
C10' C11' H11' 119.0(11)
C12' C11' H11' 120.1(11)
C13' C12' C11' 120.00(17)
C13' C12' H12' 120.2(11)
C11' C12' H12' 119.8(11)
C12' C13' C14' 119.91(17)
C12' C13' H13' 118.0(12)
C14' C13' H13' 122.1(12)
C13' C14' C15' 119.84(17)
C13' C14' H14' 119.7(13)
C15' C14' H14' 120.4(13)
C14' C15' C10' 120.98(17)
C14' C15' H15' 119.0(11)
C10' C15' H15' 120.0(11)
C9' C16' C17' 112.45(14)
C9' C16' H16B 112.8(10)
C17' C16' H16B 109.6(10)
C9' C16' H16A 106.8(10)
C17' C16' H16A 107.5(10)
H16B C16' H16A 107.4(14)
C16' C17' H17C 110.5(12)
C16' C17' H17B 109.4(11)
H17C C17' H17B 108.6(15)
C16' C17' H17A 110.2(12)
H17C C17' H17A 108.4(17)
H17B C17' H17A 109.6(17)

loop_
_geom_bond_atom_site_label_1
_geom_bond_atom_site_label_2
_geom_bond_distance
O1' C5' 1.3746(19)
O1' H1' 0.90(3)
B3 C2 1.708(2)
B3 C1 1.747(2)
B3 B11 1.768(2)
B3 B7 1.772(3)
B3 B5 1.776(2)
B3 H3 1.082(16)
B4 C2 1.699(2)
B4 B9 1.773(3)
B4 B10 1.778(3)
B4 B5 1.780(3)
B4 B6 1.783(2)
B4 H4 1.097(15)
B5 C2 1.697(2)
B5 B10 1.777(3)
B5 B11 1.777(3)
B5 H5 1.081(16)
B6 C2 1.711(2)
B6 C1 1.748(2)
B6 B9 1.773(3)
B6 B8 1.776(2)
B6 H6 1.094(16)
B7 C1 1.716(2)
B7 B11 1.781(3)
B7 B12 1.782(2)
B7 B8 1.794(2)
B7 H7 1.098(15)
B8 C1 1.725(2)
B8 B12 1.777(3)
B8 B9 1.782(2)
B8 H8 1.070(16)
B9 B12 1.782(3)
B9 B10 1.790(3)
B9 H9 1.094(16)
B10 B12 1.784(3)
B10 B11 1.790(3)
B10 H10 1.088(16)
B11 B12 1.788(3)
B11 H11 1.105(17)
B12 H12 1.104(16)
C1' C9' 1.348(2)
C1' C2' 1.504(2)
C1' C1 1.522(2)
C1 C2 1.668(2)
C2 H2 0.980(16)
C2' C7' 1.394(2)
C2' C3' 1.397(2)
C3' C4' 1.387(2)
C3' H3' 1.016(17)
C4' C5' 1.386(2)
C4' H4' 0.985(17)
C5' C6' 1.382(2)
C6' C7' 1.386(2)
C6' H6' 0.983(19)
C7' H7' 0.957(17)
C9' C10' 1.502(2)
C9' C16' 1.516(2)
C10' C11' 1.389(2)
C10' C15' 1.391(2)
C11' C12' 1.389(2)
C11' H11' 0.983(19)
C12' C13' 1.378(3)
C12' H12' 1.001(19)
C13' C14' 1.385(3)
C13' H13' 0.97(2)
C14' C15' 1.385(2)
C14' H14' 0.96(2)
C15' H15' 0.973(19)
C16' C17' 1.528(3)
C16' H16B 0.979(18)
C16' H16A 0.980(18)
C17' H17C 1.00(2)
C17' H17B 1.02(2)
C17' H17A 1.00(2)

loop_
_geom_torsion_atom_site_label_1
_geom_torsion_atom_site_label_2
_geom_torsion_atom_site_label_3
_geom_torsion_atom_site_label_4
_geom_torsion
C1 B3 B5 C2 34.08(11)
B11 B3 B5 C2 133.36(13)
B7 B3 B5 C2 95.36(13)
C2 B3 B5 B10 -95.96(13)
C1 B3 B5 B10 -61.88(15)
B11 B3 B5 B10 37.40(12)
B7 B3 B5 B10 -0.60(16)
C2 B3 B5 B11 -133.36(13)
C1 B3 B5 B11 -99.27(13)
B7 B3 B5 B11 -37.99(12)
C2 B3 B5 B4 -32.44(11)
C1 B3 B5 B4 1.64(16)
B11 B3 B5 B4 100.92(14)
B7 B3 B5 B4 62.92(15)
B9 B4 B5 C2 -95.78(13)
B10 B4 B5 C2 -133.57(13)
B6 B4 B5 C2 -32.43(11)
C2 B4 B5 B3 32.60(11)
B9 B4 B5 B3 -63.18(15)
B10 B4 B5 B3 -100.96(14)
B6 B4 B5 B3 0.18(17)
C2 B4 B5 B10 133.57(13)
B9 B4 B5 B10 37.79(11)
B6 B4 B5 B10 101.14(14)
C2 B4 B5 B11 95.83(13)
B9 B4 B5 B11 0.05(16)
B10 B4 B5 B11 -37.74(12)
B6 B4 B5 B11 63.40(15)
B9 B4 B6 C2 133.29(13)
B10 B4 B6 C2 95.73(13)
B5 B4 B6 C2 32.25(11)
C2 B4 B6 C1 -34.17(11)
B9 B4 B6 C1 99.12(13)
B10 B4 B6 C1 61.56(15)
B5 B4 B6 C1 -1.92(16)
C2 B4 B6 B9 -133.29(13)
B10 B4 B6 B9 -37.56(12)
B5 B4 B6 B9 -101.04(13)
C2 B4 B6 B8 -95.59(13)
B9 B4 B6 B8 37.69(12)
B10 B4 B6 B8 0.14(16)
B5 B4 B6 B8 -63.35(15)
C2 B3 B7 C1 -37.00(10)
B11 B3 B7 C1 -135.63(12)
B5 B3 B7 C1 -97.73(12)
C2 B3 B7 B11 98.63(12)
C1 B3 B7 B11 135.63(12)
B5 B3 B7 B11 37.90(12)
C2 B3 B7 B12 60.95(14)
C1 B3 B7 B12 97.95(13)
B11 B3 B7 B12 -37.68(12)
B5 B3 B7 B12 0.22(16)
C2 B3 B7 B8 -2.08(15)
C1 B3 B7 B8 34.92(11)
B11 B3 B7 B8 -100.71(13)
B5 B3 B7 B8 -62.81(15)
C2 B6 B8 C1 37.10(10)
B9 B6 B8 C1 135.19(12)
B4 B6 B8 C1 97.70(12)
C2 B6 B8 B12 -60.60(14)
C1 B6 B8 B12 -97.70(13)
B9 B6 B8 B12 37.49(12)
B4 B6 B8 B12 0.00(16)
C2 B6 B8 B9 -98.09(12)
C1 B6 B8 B9 -135.19(12)
B4 B6 B8 B9 -37.49(12)
C2 B6 B8 B7 2.64(15)
C1 B6 B8 B7 -34.46(11)
B9 B6 B8 B7 100.73(13)
B4 B6 B8 B7 63.24(15)
B3 B7 B8 C1 -35.45(11)
B11 B7 B8 C1 -98.66(13)
B12 B7 B8 C1 -135.78(13)
C1 B7 B8 B6 35.09(11)
B3 B7 B8 B6 -0.36(16)
B11 B7 B8 B6 -63.57(15)
B12 B7 B8 B6 -100.68(13)
C1 B7 B8 B12 135.78(13)
B3 B7 B8 B12 100.32(13)
B11 B7 B8 B12 37.11(12)
C1 B7 B8 B9 98.25(13)
B3 B7 B8 B9 62.80(15)
B11 B7 B8 B9 -0.41(16)
B12 B7 B8 B9 -37.52(12)
C2 B4 B9 B6 39.97(11)
B10 B4 B9 B6 138.38(13)
B5 B4 B9 B6 100.87(13)
C2 B4 B9 B8 2.35(16)
B10 B4 B9 B8 100.76(13)
B5 B4 B9 B8 63.25(15)
B6 B4 B9 B8 -37.62(12)
C2 B4 B9 B12 -60.83(15)
B10 B4 B9 B12 37.58(12)
B5 B4 B9 B12 0.06(16)
B6 B4 B9 B12 -100.80(13)
C2 B4 B9 B10 -98.41(13)
B5 B4 B9 B10 -37.51(11)
B6 B4 B9 B10 -138.38(13)
C2 B6 B9 B4 -39.55(11)
C1 B6 B9 B4 -99.30(12)
B8 B6 B9 B4 -137.93(13)
C2 B6 B9 B8 98.38(12)
C1 B6 B9 B8 38.62(11)
B4 B6 B9 B8 137.93(13)
C2 B6 B9 B12 61.04(14)
C1 B6 B9 B12 1.29(15)
B8 B6 B9 B12 -37.34(12)
B4 B6 B9 B12 100.59(13)
C2 B6 B9 B10 -2.32(15)
C1 B6 B9 B10 -62.07(14)
B8 B6 B9 B10 -100.70(13)
B4 B6 B9 B10 37.23(12)
C1 B8 B9 B4 -1.58(16)
B6 B8 B9 B4 37.80(12)
B12 B8 B9 B4 -100.27(13)
B7 B8 B9 B4 -62.85(15)
C1 B8 B9 B6 -39.38(11)
B12 B8 B9 B6 -138.07(13)
B7 B8 B9 B6 -100.65(13)
C1 B8 B9 B12 98.69(13)
B6 B8 B9 B12 138.07(13)
B7 B8 B9 B12 37.42(12)
C1 B8 B9 B10 61.74(15)
B6 B8 B9 B10 101.12(14)
B12 B8 B9 B10 -36.95(12)
B7 B8 B9 B10 0.47(16)
C2 B5 B10 B4 39.58(11)
B3 B5 B10 B4 101.03(13)
B11 B5 B10 B4 138.09(13)
C2 B5 B10 B12 -60.72(15)
B3 B5 B10 B12 0.73(16)
B11 B5 B10 B12 37.79(12)
B4 B5 B10 B12 -100.30(13)
C2 B5 B10 B11 -98.51(13)
B3 B5 B10 B11 -37.06(12)
B4 B5 B10 B11 -138.09(13)
C2 B5 B10 B9 2.37(15)
B3 B5 B10 B9 63.83(15)
B11 B5 B10 B9 100.89(13)
B4 B5 B10 B9 -37.21(11)
C2 B4 B10 B5 -39.50(11)
B9 B4 B10 B5 -138.09(12)
B6 B4 B10 B5 -100.86(13)
C2 B4 B10 B12 61.14(15)
B9 B4 B10 B12 -37.46(12)
B5 B4 B10 B12 100.64(13)
B6 B4 B10 B12 -0.22(16)
C2 B4 B10 B11 -2.17(16)
B9 B4 B10 B11 -100.77(13)
B5 B4 B10 B11 37.32(12)
B6 B4 B10 B11 -63.53(15)
C2 B4 B10 B9 98.60(13)
B5 B4 B10 B9 138.09(12)
B6 B4 B10 B9 37.24(11)
B4 B9 B10 B5 37.44(11)
B6 B9 B10 B5 -0.02(16)
B8 B9 B10 B5 -63.47(15)
B12 B9 B10 B5 -100.38(13)
B6 B9 B10 B4 -37.45(11)
B8 B9 B10 B4 -100.91(13)
B12 B9 B10 B4 -137.81(13)
B4 B9 B10 B12 137.81(13)
B6 B9 B10 B12 100.36(13)
B8 B9 B10 B12 36.90(12)
B4 B9 B10 B11 100.57(13)
B6 B9 B10 B11 63.11(15)
B8 B9 B10 B11 -0.35(17)
B12 B9 B10 B11 -37.25(12)
C2 B3 B11 B5 39.64(11)
C1 B3 B11 B5 99.54(12)
B7 B3 B11 B5 137.74(13)
C2 B3 B11 B7 -98.11(13)
C1 B3 B11 B7 -38.20(11)
B5 B3 B11 B7 -137.74(13)
C2 B3 B11 B12 -60.61(14)
C1 B3 B11 B12 -0.70(15)
B7 B3 B11 B12 37.50(12)
B5 B3 B11 B12 -100.24(14)
C2 B3 B11 B10 2.60(16)
C1 B3 B11 B10 62.50(14)
B7 B3 B11 B10 100.70(13)
B5 B3 B11 B10 -37.04(12)
C2 B5 B11 B3 -39.95(11)
B10 B5 B11 B3 -138.48(13)
B4 B5 B11 B3 -100.97(13)
C2 B5 B11 B7 -2.29(16)
B3 B5 B11 B7 37.66(12)
B10 B5 B11 B7 -100.82(13)
B4 B5 B11 B7 -63.30(15)
C2 B5 B11 B12 60.88(15)
B3 B5 B11 B12 100.83(13)
B10 B5 B11 B12 -37.66(12)
B4 B5 B11 B12 -0.14(16)
C2 B5 B11 B10 98.53(13)
B3 B5 B11 B10 138.48(13)
B4 B5 B11 B10 37.52(12)
C1 B7 B11 B3 39.21(11)
B12 B7 B11 B3 137.91(13)
B8 B7 B11 B3 101.08(13)
C1 B7 B11 B5 1.45(16)
B3 B7 B11 B5 -37.76(12)
B12 B7 B11 B5 100.15(13)
B8 B7 B11 B5 63.32(15)
C1 B7 B11 B12 -98.70(13)
B3 B7 B11 B12 -137.91(13)
B8 B7 B11 B12 -36.83(12)
C1 B7 B11 B10 -61.68(15)
B3 B7 B11 B10 -100.89(13)
B12 B7 B11 B10 37.03(12)
B8 B7 B11 B10 0.20(16)
B5 B10 B11 B3 37.19(12)
B4 B10 B11 B3 -0.28(17)
B12 B10 B11 B3 -100.39(13)
B9 B10 B11 B3 -63.24(15)
B4 B10 B11 B5 -37.47(12)
B12 B10 B11 B5 -137.59(13)
B9 B10 B11 B5 -100.43(13)
B5 B10 B11 B7 100.53(13)
B4 B10 B11 B7 63.05(15)
B12 B10 B11 B7 -37.06(12)
B9 B10 B11 B7 0.09(17)
B5 B10 B11 B12 137.59(13)
B4 B10 B11 B12 100.11(13)
B9 B10 B11 B12 37.15(12)
C1 B8 B12 B7 38.00(11)
B6 B8 B12 B7 100.70(13)
B9 B8 B12 B7 138.05(13)
C1 B8 B12 B9 -100.05(13)
B6 B8 B12 B9 -37.35(12)
B7 B8 B12 B9 -138.05(13)
C1 B8 B12 B10 -62.84(15)
B6 B8 B12 B10 -0.14(16)
B9 B8 B12 B10 37.21(12)
B7 B8 B12 B10 -100.84(13)
C1 B8 B12 B11 0.95(16)
B6 B8 B12 B11 63.66(15)
B9 B8 B12 B11 101.00(14)
B7 B8 B12 B11 -37.05(12)
C1 B7 B12 B8 -38.25(11)
B3 B7 B12 B8 -101.22(13)
B11 B7 B12 B8 -138.66(13)
C1 B7 B12 B9 -0.62(16)
B3 B7 B12 B9 -63.59(15)
B11 B7 B12 B9 -101.02(14)
B8 B7 B12 B9 37.64(12)
C1 B7 B12 B10 63.20(15)
B3 B7 B12 B10 0.23(16)
B11 B7 B12 B10 -37.21(12)
B8 B7 B12 B10 101.45(14)
C1 B7 B12 B11 100.41(13)
B3 B7 B12 B11 37.44(12)
B8 B7 B12 B11 138.66(13)
B4 B9 B12 B8 101.12(13)
B6 B9 B12 B8 37.40(12)
B10 B9 B12 B8 138.66(13)
B4 B9 B12 B7 63.28(15)
B6 B9 B12 B7 -0.44(16)
B8 B9 B12 B7 -37.84(12)
B10 B9 B12 B7 100.82(14)
B4 B9 B12 B10 -37.55(12)
B6 B9 B12 B10 -101.26(13)
B8 B9 B12 B10 -138.66(13)
B4 B9 B12 B11 -0.15(16)
B6 B9 B12 B11 -63.87(15)
B8 B9 B12 B11 -101.27(13)
B10 B9 B12 B11 37.39(12)
B5 B10 B12 B8 63.55(15)
B4 B10 B12 B8 0.22(16)
B11 B10 B12 B8 101.22(13)
B9 B10 B12 B8 -37.13(12)
B5 B10 B12 B7 -0.59(16)
B4 B10 B12 B7 -63.92(15)
B11 B10 B12 B7 37.08(12)
B9 B10 B12 B7 -101.27(13)
B5 B10 B12 B9 100.68(13)
B4 B10 B12 B9 37.35(12)
B11 B10 B12 B9 138.35(13)
B5 B10 B12 B11 -37.67(12)
B4 B10 B12 B11 -101.00(13)
B9 B10 B12 B11 -138.35(13)
B3 B11 B12 B8 -0.15(16)
B5 B11 B12 B8 -63.53(15)
B7 B11 B12 B8 37.34(12)
B10 B11 B12 B8 -101.15(14)
B3 B11 B12 B7 -37.50(11)
B5 B11 B12 B7 -100.87(13)
B10 B11 B12 B7 -138.50(13)
B3 B11 B12 B9 63.56(15)
B5 B11 B12 B9 0.18(16)
B7 B11 B12 B9 101.05(13)
B10 B11 B12 B9 -37.45(12)
B3 B11 B12 B10 101.00(13)
B5 B11 B12 B10 37.63(12)
B7 B11 B12 B10 138.50(13)
C9' C1' C1 C2 178.49(13)
C2' C1' C1 C2 -5.48(17)
C9' C1' C1 B7 -43.6(2)
C2' C1' C1 B7 132.44(14)
C9' C1' C1 B8 35.4(2)
C2' C1' C1 B8 -148.59(13)
C9' C1' C1 B3 -114.41(16)
C2' C1' C1 B3 61.61(16)
C9' C1' C1 B6 109.79(16)
C2' C1' C1 B6 -74.18(16)
B3 B7 C1 C1' -101.75(15)
B11 B7 C1 C1' -140.77(13)
B12 B7 C1 C1' 156.30(13)
B8 B7 C1 C1' 117.68(15)
B3 B7 C1 C2 39.02(11)
B11 B7 C1 C2 0.00(15)
B12 B7 C1 C2 -62.93(14)
B8 B7 C1 C2 -101.55(12)
B3 B7 C1 B8 140.57(12)
B11 B7 C1 B8 101.55(13)
B12 B7 C1 B8 38.62(11)
B11 B7 C1 B3 -39.02(11)
B12 B7 C1 B3 -101.95(13)
B8 B7 C1 B3 -140.57(12)
B3 B7 C1 B6 103.45(13)
B11 B7 C1 B6 64.43(15)
B12 B7 C1 B6 1.50(16)
B8 B7 C1 B6 -37.12(12)
B6 B8 C1 C1' 106.31(15)
B12 B8 C1 C1' -151.66(13)
B9 B8 C1 C1' 145.64(13)
B7 B8 C1 C1' -112.94(15)
B6 B8 C1 C2 -39.20(11)
B12 B8 C1 C2 62.84(14)
B9 B8 C1 C2 0.14(15)
B7 B8 C1 C2 101.56(12)
B6 B8 C1 B7 -140.75(12)
B12 B8 C1 B7 -38.72(11)
B9 B8 C1 B7 -101.41(13)
B6 B8 C1 B3 -103.50(13)
B12 B8 C1 B3 -1.46(15)
B9 B8 C1 B3 -64.16(15)
B7 B8 C1 B3 37.26(12)
B12 B8 C1 B6 102.04(13)
B9 B8 C1 B6 39.34(11)
B7 B8 C1 B6 140.75(13)
C2 B3 C1 C1' -107.47(13)
B11 B3 C1 C1' 155.41(12)
B7 B3 C1 C1' 116.25(13)
B5 B3 C1 C1' -141.79(12)
B11 B3 C1 C2 -97.13(12)
B7 B3 C1 C2 -136.28(12)
B5 B3 C1 C2 -34.33(11)
C2 B3 C1 B7 136.28(12)
B11 B3 C1 B7 39.16(11)
B5 B3 C1 B7 101.96(13)
C2 B3 C1 B8 98.50(12)
B11 B3 C1 B8 1.37(15)
B7 B3 C1 B8 -37.78(12)
B5 B3 C1 B8 64.17(15)
C2 B3 C1 B6 31.35(11)
B11 B3 C1 B6 -65.77(14)
B7 B3 C1 B6 -104.93(13)
B5 B3 C1 B6 -2.97(16)
C2 B6 C1 C1' 105.45(14)
B9 B6 C1 C1' -157.83(12)
B8 B6 C1 C1' -118.42(14)
B4 B6 C1 C1' 139.84(13)
B9 B6 C1 C2 96.71(12)
B8 B6 C1 C2 136.13(12)
B4 B6 C1 C2 34.39(11)
C2 B6 C1 B7 -98.49(13)
B9 B6 C1 B7 -1.78(16)
B8 B6 C1 B7 37.64(12)
B4 B6 C1 B7 -64.10(15)
C2 B6 C1 B8 -136.13(12)
B9 B6 C1 B8 -39.42(11)
B4 B6 C1 B8 -101.74(13)
C2 B6 C1 B3 -31.32(11)
B9 B6 C1 B3 65.40(14)
B8 B6 C1 B3 104.82(13)
B4 B6 C1 B3 3.07(16)
C1' C1 C2 B5 142.35(13)
B7 C1 C2 B5 -1.58(16)
B8 C1 C2 B5 -68.12(14)
B3 C1 C2 B5 38.17(12)
B6 C1 C2 B5 -107.99(13)
C1' C1 C2 B4 -148.07(13)
B7 C1 C2 B4 68.00(15)
B8 C1 C2 B4 1.46(16)
B3 C1 C2 B4 107.74(14)
B6 C1 C2 B4 -38.41(12)
C1' C1 C2 B3 104.19(13)
B7 C1 C2 B3 -39.74(11)
B8 C1 C2 B3 -106.28(12)
B6 C1 C2 B3 -146.16(12)
C1' C1 C2 B6 -109.66(14)
B7 C1 C2 B6 106.41(12)
B8 C1 C2 B6 39.87(11)
B3 C1 C2 B6 146.16(12)
B3 B5 C2 C1 -37.95(12)
B10 B5 C2 C1 65.02(15)
B11 B5 C2 C1 2.42(16)
B4 B5 C2 C1 105.36(13)
B3 B5 C2 B4 -143.30(13)
B10 B5 C2 B4 -40.34(12)
B11 B5 C2 B4 -102.94(13)
B10 B5 C2 B3 102.97(13)
B11 B5 C2 B3 40.37(11)
B4 B5 C2 B3 143.30(13)
B3 B5 C2 B6 -107.18(14)
B10 B5 C2 B6 -4.22(16)
B11 B5 C2 B6 -66.82(15)
B4 B5 C2 B6 36.12(12)
B9 B4 C2 C1 -2.38(16)
B10 B4 C2 C1 -65.06(15)
B5 B4 C2 C1 -105.35(13)
B6 B4 C2 C1 38.10(12)
B9 B4 C2 B5 102.96(13)
B10 B4 C2 B5 40.29(12)
B6 B4 C2 B5 143.45(13)
B9 B4 C2 B3 66.84(15)
B10 B4 C2 B3 4.17(17)
B5 B4 C2 B3 -36.12(13)
B6 B4 C2 B3 107.33(14)
B9 B4 C2 B6 -40.49(12)
B10 B4 C2 B6 -103.16(13)
B5 B4 C2 B6 -143.45(13)
B11 B3 C2 C1 99.77(12)
B7 B3 C2 C1 37.31(10)
B5 B3 C2 C1 140.37(12)
C1 B3 C2 B5 -140.37(12)
B11 B3 C2 B5 -40.60(12)
B7 B3 C2 B5 -103.06(13)
C1 B3 C2 B4 -104.12(13)
B11 B3 C2 B4 -4.35(16)
B7 B3 C2 B4 -66.81(15)
B5 B3 C2 B4 36.25(13)
C1 B3 C2 B6 -33.20(12)
B11 B3 C2 B6 66.57(15)
B7 B3 C2 B6 4.11(16)
B5 B3 C2 B6 107.17(14)
B9 B6 C2 C1 -99.81(12)
B8 B6 C2 C1 -37.55(10)
B4 B6 C2 C1 -140.18(12)
C1 B6 C2 B5 104.00(13)
B9 B6 C2 B5 4.19(16)
B8 B6 C2 B5 66.45(15)
B4 B6 C2 B5 -36.18(13)
C1 B6 C2 B4 140.18(12)
B9 B6 C2 B4 40.37(11)
B8 B6 C2 B4 102.64(13)
C1 B6 C2 B3 33.22(12)
B9 B6 C2 B3 -66.59(15)
B8 B6 C2 B3 -4.33(16)
B4 B6 C2 B3 -106.97(14)
C9' C1' C2' C7' 79.24(19)
C1 C1' C2' C7' -96.98(16)
C9' C1' C2' C3' -100.90(17)
C1 C1' C2' C3' 82.88(17)
C7' C2' C3' C4' 0.8(2)
C1' C2' C3' C4' -179.06(14)
C2' C3' C4' C5' -0.2(2)
C3' C4' C5' O1' 179.30(14)
C3' C4' C5' C6' -0.9(2)
O1' C5' C6' C7' -178.79(15)
C4' C5' C6' C7' 1.4(2)
C5' C6' C7' C2' -0.8(3)
C3' C2' C7' C6' -0.3(2)
C1' C2' C7' C6' 179.57(15)
C2' C1' C9' C10' -1.8(2)
C1 C1' C9' C10' 174.08(13)
C2' C1' C9' C16' 178.77(15)
C1 C1' C9' C16' -5.4(2)
C1' C9' C10' C11' 80.95(19)
C16' C9' C10' C11' -99.50(17)
C1' C9' C10' C15' -101.76(18)
C16' C9' C10' C15' 77.78(19)
C15' C10' C11' C12' 0.6(2)
C9' C10' C11' C12' 177.94(15)
C10' C11' C12' C13' 1.4(3)
C11' C12' C13' C14' -2.0(3)
C12' C13' C14' C15' 0.6(3)
C13' C14' C15' C10' 1.5(3)
C11' C10' C15' C14' -2.0(3)
C9' C10' C15' C14' -179.45(16)
C1' C9' C16' C17' -107.43(19)
C10' C9' C16' C17' 73.09(18)
